data_4070259
loop_
_publ_author_name
'Urbano, Juan'
'Braga, Ataualpa A. C.'
'Maseras, Feliu'
'\'Alvarez, Eleuterio'
'D\'iaz-Requejo, M. Mar'
'P\'erez, Pedro J.'

_publ_section_title
;
 The Mechanism of the Catalytic Functionalization of Haloalkanes by
 Carbene Insertion: An Experimental and Theoretical Study
;
_journal_issue 20
_journal_name_full Organometallics
_journal_page_first 5968
_journal_paper_doi 10.1021/om9006888
_journal_volume 28
_journal_year 2009
_chemical_formula_moiety 'C72 H80 Ag3 B2 N12, 2(C3 H6 O), N O3'
_chemical_formula_sum 'C78 H92 Ag3 B2 N13 O5'
_chemical_formula_weight 1636.88
_chemical_name_systematic
; 
 ? 
;
_space_group_IT_number 14
_symmetry_cell_setting monoclinic
_symmetry_space_group_name_Hall '-P 2yn'
_symmetry_space_group_name_H-M 'P 1 21/n 1'
_atom_sites_solution_hydrogens geom
_atom_sites_solution_primary direct
_atom_sites_solution_secondary difmap
_audit_creation_method SHELXL-97
_cell_angle_alpha 90.00
_cell_angle_beta 109.686(18)
_cell_angle_gamma 90.00
_cell_formula_units_Z 4
_cell_length_a 16.487(11)
_cell_length_b 25.785(15)
_cell_length_c 21.601(15)
_cell_measurement_reflns_used 9752
_cell_measurement_temperature 223(2)
_cell_measurement_theta_max 26.34
_cell_measurement_theta_min 2.15
_cell_volume 8646(10)
_computing_cell_refinement 'Bruker (2006). APEX 2. Version 2.1.'
_computing_data_collection 'Bruker (2006). APEX 2. Version 2.1.'
_computing_data_reduction 'Bruker (2006). APEX 2. Version 2.1.'
_computing_molecular_graphics 'XP, SHELXTL v. 6.14 (Bruker, 2003)'
_computing_publication_material 'XCIF, SHELXTL v. 6.14 (Bruker, 2003)'
_computing_structure_refinement 'XL, SHELXTL v. 6.14 (Bruker, 2003)'
_computing_structure_solution 'Bruker (2006). APEX 2. Version 2.1.'
_diffrn_ambient_temperature 223(2)
_diffrn_detector_area_resol_mean 8.26
_diffrn_measured_fraction_theta_full 0.990
_diffrn_measured_fraction_theta_max 0.990
_diffrn_measurement_device_type
;
 Bruker-Nonius X8kappa APEX II CCD area detector'
;
_diffrn_measurement_method 'phi and omega scans with narrow frames'
_diffrn_radiation_monochromator graphite
_diffrn_radiation_source 'fine-focus sealed tube'
_diffrn_radiation_type MoK\a
_diffrn_radiation_wavelength 0.71073
_diffrn_reflns_av_R_equivalents 0.0743
_diffrn_reflns_av_sigmaI/netI 0.0673
_diffrn_reflns_limit_h_max 23
_diffrn_reflns_limit_h_min -19
_diffrn_reflns_limit_k_max 36
_diffrn_reflns_limit_k_min -27
_diffrn_reflns_limit_l_max 28
_diffrn_reflns_limit_l_min -30
_diffrn_reflns_number 154641
_diffrn_reflns_theta_full 30.54
_diffrn_reflns_theta_max 30.54
_diffrn_reflns_theta_min 1.36
_diffrn_standards_decay_% 0
_exptl_absorpt_coefficient_mu 0.725
_exptl_absorpt_correction_T_max 0.9311
_exptl_absorpt_correction_T_min 0.8753
_exptl_absorpt_correction_type multi-scan
_exptl_absorpt_process_details
;
 SADABS, Bruker (2006). APEX 2. Version 2.1. Bruker Analytical
 X-ray Solutions, Madison, Wisconsin, USA.
;
_exptl_crystal_colour colourless
_exptl_crystal_density_diffrn 1.257
_exptl_crystal_density_method 'not measured'
_exptl_crystal_description needle
_exptl_crystal_F_000 3368
_exptl_crystal_size_max 0.24
_exptl_crystal_size_mid 0.15
_exptl_crystal_size_min 0.10
_refine_diff_density_max 1.192
_refine_diff_density_min -0.677
_refine_diff_density_rms 0.131
_refine_ls_extinction_method none
_refine_ls_goodness_of_fit_ref 1.004
_refine_ls_hydrogen_treatment constr
_refine_ls_matrix_type full
_refine_ls_number_parameters 910
_refine_ls_number_reflns 26201
_refine_ls_number_restraints 0
_refine_ls_restrained_S_all 1.006
_refine_ls_R_factor_all 0.1021
_refine_ls_R_factor_gt 0.0554
_refine_ls_shift/su_max 0.001
_refine_ls_shift/su_mean 0.000
_refine_ls_structure_factor_coef Fsqd
_refine_ls_weighting_details 'calc w=1/[\s^2^(Fo^2^)+(0.0814P)^2^+0.0000P] where P=(Fo^2^+2Fc^2^)/3'
_refine_ls_weighting_scheme calc
_refine_ls_wR_factor_gt 0.1432
_refine_ls_wR_factor_ref 0.1605
_reflns_number_gt 15426
_reflns_number_total 26201
_reflns_threshold_expression >2sigma(I)
_cod_data_source_file om9006888_si_004.cif
_cod_data_source_block ea01008a
_cod_depositor_comments
;
The following automatic conversions were performed:

'_symmetry_cell_setting' value 'Monoclinic' changed to 'monoclinic'
according to /home/saulius/struct/CIF-dictionaries/cif_core.dic
dictionary named 'cif_core.dic' version 2.4.2 from 2011-04-26.

Automatic conversion script
Id: cif_fix_values 1715 2011-07-08 13:25:40Z adriana 
;
_cod_original_cell_volume 8647(10)
_cod_original_sg_symbol_H-M P2(1)/n
_cod_database_code 4070259

loop_
_symmetry_equiv_pos_as_xyz
'x, y, z'
'-x+1/2, y+1/2, -z+1/2'
'-x, -y, -z'
'x-1/2, -y-1/2, z-1/2'

loop_
_atom_site_label
_atom_site_type_symbol
_atom_site_fract_x
_atom_site_fract_y
_atom_site_fract_z
_atom_site_U_iso_or_equiv
_atom_site_adp_type
_atom_site_occupancy
_atom_site_symmetry_multiplicity
_atom_site_calc_flag
_atom_site_refinement_flags
Ag1 Ag 0.024161(17) 0.223035(10) 0.509429(13) 0.03816(8) Uani 1 1 d .
Ag2 Ag 0.069531(19) 0.315620(10) 0.368150(14) 0.04019(8) Uani 1 1 d .
Ag3 Ag 0.233041(17) 0.218520(10) 0.433108(14) 0.03696(8) Uani 1 1 d .
N1 N -0.07562(17) 0.19521(11) 0.42656(14) 0.0339(6) Uani 1 1 d .
N2 N -0.05930(18) 0.17567(11) 0.37285(14) 0.0347(6) Uani 1 1 d .
N3 N 0.04597(18) 0.26149(11) 0.29240(15) 0.0352(6) Uani 1 1 d .
N4 N 0.01563(19) 0.21264(10) 0.29656(15) 0.0359(6) Uani 1 1 d .
N5 N 0.17329(17) 0.14755(10) 0.39407(15) 0.0346(6) Uani 1 1 d .
N6 N 0.08525(18) 0.14009(10) 0.37350(15) 0.0355(6) Uani 1 1 d .
N7 N 0.12372(18) 0.24951(11) 0.59422(14) 0.0365(6) Uani 1 1 d .
N8 N 0.1795(2) 0.28814(12) 0.59209(15) 0.0428(7) Uani 1 1 d .
N9 N 0.0856(2) 0.37034(11) 0.44215(15) 0.0412(7) Uani 1 1 d .
N10 N 0.1297(2) 0.35988(12) 0.50663(15) 0.0429(7) Uani 1 1 d .
N11 N 0.29856(18) 0.28601(10) 0.48001(15) 0.0362(6) Uani 1 1 d .
N12 N 0.27076(19) 0.31484(11) 0.52208(15) 0.0392(7) Uani 1 1 d .
C1 C -0.1579(2) 0.18301(13) 0.41965(18) 0.0370(8) Uani 1 1 d .
C2 C -0.1940(2) 0.15487(15) 0.36165(19) 0.0433(9) Uani 1 1 d .
H2 H -0.2500 0.1411 0.3454 0.052 Uiso 1 1 d R
C3 C -0.1312(2) 0.15130(14) 0.33332(19) 0.0431(9) Uani 1 1 d .
H3 H -0.1366 0.1347 0.2934 0.052 Uiso 1 1 d R
C4 C -0.1987(2) 0.20418(15) 0.46493(18) 0.0388(8) Uani 1 1 d .
C5 C -0.2204(2) 0.17268(16) 0.5098(2) 0.0479(9) Uani 1 1 d .
C6 C -0.2626(3) 0.19484(19) 0.5497(2) 0.0546(11) Uani 1 1 d .
H6 H -0.2773 0.1737 0.5798 0.066 Uiso 1 1 d R
C7 C -0.2835(3) 0.24711(19) 0.5459(2) 0.0568(11) Uani 1 1 d .
C8 C -0.2616(3) 0.27745(17) 0.5018(2) 0.0563(11) Uani 1 1 d .
H8 H -0.2759 0.3129 0.4984 0.068 Uiso 1 1 d R
C9 C -0.2188(3) 0.25701(16) 0.4613(2) 0.0475(9) Uani 1 1 d .
C10 C -0.1974(3) 0.11589(17) 0.5161(3) 0.0610(12) Uani 1 1 d .
H10A H -0.2157 0.1004 0.5501 0.092 Uiso 1 1 d R
H10B H -0.1355 0.1122 0.5277 0.092 Uiso 1 1 d R
H10C H -0.2259 0.0985 0.4746 0.092 Uiso 1 1 d R
C11 C -0.3289(4) 0.2705(2) 0.5893(3) 0.0850(17) Uani 1 1 d .
H11A H -0.3504 0.2428 0.6101 0.127 Uiso 1 1 d R
H11B H -0.3768 0.2915 0.5628 0.127 Uiso 1 1 d R
H11C H -0.2891 0.2919 0.6229 0.127 Uiso 1 1 d R
C12 C -0.1994(4) 0.29258(19) 0.4127(3) 0.0726(15) Uani 1 1 d .
H12A H -0.2365 0.3228 0.4050 0.109 Uiso 1 1 d R
H12B H -0.2093 0.2743 0.3716 0.109 Uiso 1 1 d R
H12C H -0.1396 0.3034 0.4302 0.109 Uiso 1 1 d R
C13 C 0.0410(2) 0.26954(14) 0.23003(19) 0.0403(8) Uani 1 1 d .
C14 C 0.0073(3) 0.22600(16) 0.1931(2) 0.0528(11) Uani 1 1 d .
H14 H -0.0030 0.2212 0.1479 0.063 Uiso 1 1 d R
C15 C -0.0081(3) 0.19143(15) 0.23584(19) 0.0491(10) Uani 1 1 d .
H15 H -0.0317 0.1581 0.2248 0.059 Uiso 1 1 d R
C16 C 0.0754(2) 0.31814(13) 0.21167(18) 0.0390(8) Uani 1 1 d .
C17 C 0.0202(3) 0.35933(16) 0.1827(2) 0.0474(9) Uani 1 1 d .
C18 C 0.0551(3) 0.40381(16) 0.1658(2) 0.0532(10) Uani 1 1 d .
H18 H 0.0181 0.4314 0.1461 0.064 Uiso 1 1 d R
C19 C 0.1417(3) 0.40946(15) 0.1763(2) 0.0501(10) Uani 1 1 d .
C20 C 0.1963(3) 0.36868(16) 0.2063(2) 0.0509(10) Uani 1 1 d .
H20 H 0.2560 0.3724 0.2157 0.061 Uiso 1 1 d R
C21 C 0.1644(3) 0.32313(15) 0.2238(2) 0.0469(9) Uani 1 1 d .
C22 C -0.0756(3) 0.3558(2) 0.1701(3) 0.0772(16) Uani 1 1 d .
H22A H -0.0984 0.3248 0.1450 0.116 Uiso 1 1 d R
H22B H -0.1038 0.3861 0.1454 0.116 Uiso 1 1 d R
H22C H -0.0862 0.3546 0.2116 0.116 Uiso 1 1 d R
C23 C 0.1780(3) 0.45898(18) 0.1588(3) 0.0722(14) Uani 1 1 d .
H23A H 0.2197 0.4742 0.1975 0.108 Uiso 1 1 d R
H23B H 0.1312 0.4833 0.1399 0.108 Uiso 1 1 d R
H23C H 0.2056 0.4512 0.1267 0.108 Uiso 1 1 d R
C24 C 0.2257(3) 0.27986(18) 0.2574(3) 0.0676(14) Uani 1 1 d .
H24A H 0.2392 0.2820 0.3047 0.101 Uiso 1 1 d R
H24B H 0.2782 0.2834 0.2470 0.101 Uiso 1 1 d R
H24C H 0.1993 0.2466 0.2418 0.101 Uiso 1 1 d R
C25 C 0.2084(2) 0.10196(13) 0.3888(2) 0.0407(8) Uani 1 1 d .
C26 C 0.1435(3) 0.06499(15) 0.3653(3) 0.0601(13) Uani 1 1 d .
H26 H 0.1509 0.0297 0.3579 0.072 Uiso 1 1 d R
C27 C 0.0678(3) 0.09063(15) 0.3556(2) 0.0561(12) Uani 1 1 d .
H27 H 0.0124 0.0759 0.3397 0.067 Uiso 1 1 d R
C28 C 0.3028(2) 0.09518(14) 0.4068(2) 0.0423(9) Uani 1 1 d .
C29 C 0.3482(3) 0.07093(15) 0.4670(2) 0.0503(10) Uani 1 1 d .
C30 C 0.4374(3) 0.06331(16) 0.4835(2) 0.0569(11) Uani 1 1 d .
H30 H 0.4682 0.0474 0.5237 0.068 Uiso 1 1 d R
C31 C 0.4802(3) 0.07947(16) 0.4426(3) 0.0556(11) Uani 1 1 d .
C32 C 0.4350(3) 0.10215(17) 0.3839(3) 0.0579(11) Uani 1 1 d .
H32 H 0.4641 0.1122 0.3551 0.069 Uiso 1 1 d R
C33 C 0.3469(3) 0.11073(16) 0.3658(2) 0.0515(10) Uani 1 1 d .
C34 C 0.3030(3) 0.0541(2) 0.5139(3) 0.0733(14) Uani 1 1 d .
H34A H 0.3450 0.0430 0.5552 0.110 Uiso 1 1 d R
H34B H 0.2648 0.0255 0.4943 0.110 Uiso 1 1 d R
H34C H 0.2697 0.0828 0.5218 0.110 Uiso 1 1 d R
C35 C 0.5787(3) 0.0744(2) 0.4653(3) 0.0809(17) Uani 1 1 d .
H35A H 0.6046 0.1059 0.4878 0.121 Uiso 1 1 d R
H35B H 0.5968 0.0690 0.4274 0.121 Uiso 1 1 d R
H35C H 0.5969 0.0452 0.4951 0.121 Uiso 1 1 d R
C36 C 0.2997(4) 0.1382(3) 0.3014(3) 0.0896(19) Uani 1 1 d .
H36A H 0.2828 0.1135 0.2656 0.134 Uiso 1 1 d R
H36B H 0.3376 0.1640 0.2931 0.134 Uiso 1 1 d R
H36C H 0.2488 0.1552 0.3048 0.134 Uiso 1 1 d R
C37 C 0.1395(2) 0.23760(15) 0.65749(18) 0.0403(8) Uani 1 1 d .
C38 C 0.2058(3) 0.26826(18) 0.6962(2) 0.0559(11) Uani 1 1 d .
H38 H 0.2289 0.2683 0.7424 0.067 Uiso 1 1 d R
C39 C 0.2303(3) 0.29914(18) 0.6544(2) 0.0556(11) Uani 1 1 d .
H39 H 0.2750 0.3238 0.6665 0.067 Uiso 1 1 d R
C40 C 0.0910(2) 0.19473(14) 0.67544(17) 0.0383(8) Uani 1 1 d .
C41 C 0.1348(2) 0.14889(16) 0.7010(2) 0.0480(9) Uani 1 1 d .
C42 C 0.0890(3) 0.10783(16) 0.7151(2) 0.0549(11) Uani 1 1 d .
H42 H 0.1182 0.0771 0.7329 0.066 Uiso 1 1 d R
C43 C 0.0010(3) 0.11109(16) 0.7035(2) 0.0510(10) Uani 1 1 d .
C44 C -0.0404(3) 0.15695(16) 0.6797(2) 0.0481(9) Uani 1 1 d .
H44 H -0.0995 0.1598 0.6733 0.058 Uiso 1 1 d R
C45 C 0.0027(2) 0.19934(15) 0.66540(19) 0.0410(8) Uani 1 1 d .
C46 C 0.2297(3) 0.1422(2) 0.7113(3) 0.0780(16) Uani 1 1 d .
H46A H 0.2434 0.1588 0.6758 0.117 Uiso 1 1 d R
H46B H 0.2435 0.1055 0.7125 0.117 Uiso 1 1 d R
H46C H 0.2630 0.1581 0.7528 0.117 Uiso 1 1 d R
C47 C -0.0483(4) 0.06511(19) 0.7159(3) 0.0775(16) Uani 1 1 d .
H47A H -0.0981 0.0772 0.7261 0.116 Uiso 1 1 d R
H47B H -0.0113 0.0452 0.7527 0.116 Uiso 1 1 d R
H47C H -0.0673 0.0434 0.6770 0.116 Uiso 1 1 d R
C48 C -0.0465(3) 0.24856(16) 0.6421(2) 0.0552(11) Uani 1 1 d .
H48A H -0.0074 0.2754 0.6380 0.083 Uiso 1 1 d R
H48B H -0.0734 0.2594 0.6736 0.083 Uiso 1 1 d R
H48C H -0.0906 0.2428 0.5996 0.083 Uiso 1 1 d R
C49 C 0.0593(3) 0.41995(14) 0.4382(2) 0.0488(10) Uani 1 1 d .
C50 C 0.0897(3) 0.44197(17) 0.5001(2) 0.0666(13) Uani 1 1 d .
H50 H 0.0826 0.4766 0.5111 0.080 Uiso 1 1 d R
C51 C 0.1325(3) 0.40314(17) 0.5420(2) 0.0596(12) Uani 1 1 d .
H51 H 0.1588 0.4061 0.5878 0.072 Uiso 1 1 d R
C52 C 0.0110(3) 0.44384(15) 0.3745(2) 0.0560(11) Uani 1 1 d .
C53 C -0.0775(3) 0.45170(16) 0.3558(3) 0.0641(13) Uani 1 1 d .
C54 C -0.1201(4) 0.47810(19) 0.2964(3) 0.0806(17) Uani 1 1 d .
H54 H -0.1800 0.4829 0.2839 0.097 Uiso 1 1 d R
C55 C -0.0773(6) 0.4973(2) 0.2565(3) 0.096(2) Uani 1 1 d .
C56 C 0.0104(5) 0.4875(2) 0.2750(3) 0.0903(19) Uani 1 1 d .
H56 H 0.0409 0.4996 0.2481 0.108 Uiso 1 1 d R
C57 C 0.0552(4) 0.46183(19) 0.3320(3) 0.0711(14) Uani 1 1 d .
C58 C -0.1298(4) 0.4315(2) 0.3983(3) 0.0843(17) Uani 1 1 d .
H58A H -0.1812 0.4525 0.3899 0.126 Uiso 1 1 d R
H58B H -0.0949 0.4340 0.4444 0.126 Uiso 1 1 d R
H58C H -0.1462 0.3957 0.3873 0.126 Uiso 1 1 d R
C59 C -0.1266(6) 0.5260(3) 0.1950(3) 0.154(4) Uani 1 1 d .
H59A H -0.1867 0.5277 0.1914 0.151 Uiso 1 1 d R
H59B H -0.1214 0.5080 0.1570 0.151 Uiso 1 1 d R
H59C H -0.1037 0.5608 0.1967 0.151 Uiso 1 1 d R
C60 C 0.1502(4) 0.4518(2) 0.3491(3) 0.0892(18) Uani 1 1 d .
H60A H 0.1597 0.4168 0.3364 0.134 Uiso 1 1 d R
H60B H 0.1795 0.4562 0.3959 0.134 Uiso 1 1 d R
H60C H 0.1728 0.4765 0.3252 0.134 Uiso 1 1 d R
C61 C 0.3754(2) 0.30491(14) 0.48235(19) 0.0394(8) Uani 1 1 d .
C62 C 0.3972(3) 0.34670(15) 0.5265(2) 0.0515(10) Uani 1 1 d .
H62 H 0.4477 0.3668 0.5379 0.062 Uiso 1 1 d R
C63 C 0.3303(3) 0.35214(15) 0.5497(2) 0.0494(10) Uani 1 1 d .
H63 H 0.3264 0.3772 0.5802 0.059 Uiso 1 1 d R
C64 C 0.4242(2) 0.28418(14) 0.44168(19) 0.0394(8) Uani 1 1 d .
C65 C 0.4300(3) 0.31336(16) 0.3893(2) 0.0486(10) Uani 1 1 d .
C66 C 0.4788(3) 0.29483(19) 0.3530(2) 0.0574(11) Uani 1 1 d .
H66 H 0.4819 0.3144 0.3171 0.069 Uiso 1 1 d R
C67 C 0.5235(3) 0.24894(19) 0.3676(2) 0.0547(11) Uani 1 1 d .
C68 C 0.5184(3) 0.22062(16) 0.4213(2) 0.0508(10) Uani 1 1 d .
H68 H 0.5500 0.1897 0.4330 0.061 Uiso 1 1 d R
C69 C 0.4692(2) 0.23707(15) 0.45791(19) 0.0430(9) Uani 1 1 d .
C70 C 0.3836(3) 0.36583(18) 0.3722(3) 0.0714(14) Uani 1 1 d .
H70A H 0.3831 0.3768 0.3291 0.107 Uiso 1 1 d R
H70B H 0.4139 0.3914 0.4047 0.107 Uiso 1 1 d R
H70C H 0.3249 0.3625 0.3718 0.107 Uiso 1 1 d R
C71 C 0.5766(3) 0.2288(2) 0.3276(3) 0.0782(16) Uani 1 1 d .
H71A H 0.5450 0.2022 0.2973 0.117 Uiso 1 1 d R
H71B H 0.6300 0.2143 0.3570 0.117 Uiso 1 1 d R
H71C H 0.5894 0.2573 0.3031 0.117 Uiso 1 1 d R
C72 C 0.4651(3) 0.20411(17) 0.5147(2) 0.0569(11) Uani 1 1 d .
H72A H 0.4223 0.1771 0.4984 0.085 Uiso 1 1 d R
H72B H 0.4492 0.2259 0.5454 0.085 Uiso 1 1 d R
H72C H 0.5209 0.1885 0.5368 0.085 Uiso 1 1 d R
B1 B 0.0270(2) 0.18840(15) 0.3641(2) 0.0329(8) Uani 1 1 d .
H1B H 0.0572 0.2140 0.3982 0.039 Uiso 1 1 d R
B2 B 0.1793(3) 0.30782(16) 0.5246(2) 0.0376(9) Uani 1 1 d .
H2B H 0.1491 0.2818 0.4911 0.045 Uiso 1 1 d R
O1 O 0.8538(5) 0.09296(18) 0.1933(2) 0.159(3) Uani 1 1 d U
O2 O 0.8708(5) 0.0289(3) 0.2507(4) 0.201(3) Uani 1 1 d U
O3 O 0.8016(6) 0.0224(4) 0.1604(5) 0.277(5) Uani 1 1 d U
N13 N 0.8403(3) 0.05193(15) 0.2023(2) 0.0687(12) Uani 1 1 d U
O4 O -0.0228(4) 0.0225(2) 0.5679(3) 0.1347(19) Uani 1 1 d U
C73 C 0.1271(5) 0.0072(3) 0.5997(4) 0.132(3) Uani 1 1 d U
H73A H 0.1252 -0.0057 0.6414 0.198 Uiso 1 1 d R
H73B H 0.1761 0.0302 0.6075 0.198 Uiso 1 1 d R
H73C H 0.1326 -0.0218 0.5728 0.198 Uiso 1 1 d R
C74 C 0.0469(5) 0.0360(3) 0.5644(4) 0.109(2) Uani 1 1 d U
C75 C 0.0571(6) 0.0847(3) 0.5329(4) 0.120(3) Uani 1 1 d U
H75A H 0.0063 0.1061 0.5252 0.180 Uiso 1 1 d R
H75B H 0.0640 0.0765 0.4911 0.180 Uiso 1 1 d R
H75C H 0.1074 0.1034 0.5603 0.180 Uiso 1 1 d R
O5 O 0.4535(6) 0.1211(3) 0.2206(5) 0.208(4) Uani 1 1 d U
C76 C 0.5293(10) 0.1127(4) 0.1526(8) 0.276(8) Uani 1 1 d U
H76A H 0.5425 0.1475 0.1419 0.413 Uiso 1 1 d R
H76B H 0.5244 0.0898 0.1159 0.413 Uiso 1 1 d R
H76C H 0.5750 0.1005 0.1913 0.413 Uiso 1 1 d R
C77 C 0.4550(9) 0.1131(3) 0.1680(6) 0.159(4) Uani 1 1 d U
C78 C 0.3667(13) 0.1036(5) 0.1109(11) 0.364(11) Uani 1 1 d U
H78A H 0.3322 0.1339 0.1121 0.545 Uiso 1 1 d R
H78B H 0.3421 0.0732 0.1242 0.545 Uiso 1 1 d R
H78C H 0.3675 0.0987 0.0666 0.545 Uiso 1 1 d R

loop_
_atom_site_aniso_label
_atom_site_aniso_U_11
_atom_site_aniso_U_22
_atom_site_aniso_U_33
_atom_site_aniso_U_23
_atom_site_aniso_U_13
_atom_site_aniso_U_12
Ag1 0.03301(14) 0.04417(16) 0.03345(14) -0.00592(12) 0.00613(11) -0.00974(11)
Ag2 0.05126(17) 0.03116(14) 0.03643(15) -0.00603(11) 0.01250(12) -0.00269(11)
Ag3 0.03486(14) 0.03125(13) 0.04330(16) -0.00743(11) 0.01125(11) -0.00785(10)
N1 0.0277(14) 0.0396(16) 0.0321(15) -0.0046(12) 0.0071(12) -0.0057(11)
N2 0.0339(15) 0.0359(15) 0.0331(15) -0.0067(12) 0.0095(12) -0.0051(11)
N3 0.0353(15) 0.0311(14) 0.0379(16) -0.0057(13) 0.0106(13) -0.0044(11)
N4 0.0396(16) 0.0321(15) 0.0354(16) -0.0047(13) 0.0119(13) -0.0058(12)
N5 0.0308(15) 0.0324(14) 0.0400(16) -0.0043(13) 0.0112(12) -0.0032(11)
N6 0.0318(15) 0.0304(14) 0.0418(17) -0.0033(13) 0.0092(13) -0.0043(11)
N7 0.0326(15) 0.0387(16) 0.0344(16) -0.0025(13) 0.0062(12) -0.0103(12)
N8 0.0441(18) 0.0437(18) 0.0351(17) -0.0047(14) 0.0060(14) -0.0138(13)
N9 0.0491(19) 0.0324(15) 0.0388(17) -0.0056(13) 0.0105(14) -0.0008(13)
N10 0.0492(19) 0.0405(17) 0.0375(17) -0.0079(14) 0.0125(14) -0.0029(13)
N11 0.0363(16) 0.0303(15) 0.0414(17) -0.0034(13) 0.0123(13) -0.0060(11)
N12 0.0424(17) 0.0326(15) 0.0416(17) -0.0093(13) 0.0132(14) -0.0096(12)
C1 0.0267(16) 0.0406(19) 0.042(2) -0.0002(16) 0.0096(14) -0.0014(13)
C2 0.0255(17) 0.052(2) 0.048(2) -0.0122(18) 0.0068(16) -0.0092(15)
C3 0.037(2) 0.046(2) 0.039(2) -0.0122(17) 0.0042(16) -0.0079(15)
C4 0.0285(17) 0.047(2) 0.040(2) -0.0039(17) 0.0098(15) -0.0046(14)
C5 0.0311(19) 0.052(2) 0.056(3) 0.001(2) 0.0091(17) -0.0055(16)
C6 0.039(2) 0.076(3) 0.053(3) -0.002(2) 0.0204(19) -0.0048(19)
C7 0.049(2) 0.070(3) 0.059(3) -0.010(2) 0.027(2) -0.003(2)
C8 0.050(2) 0.052(2) 0.067(3) -0.009(2) 0.020(2) 0.0065(18)
C9 0.042(2) 0.052(2) 0.050(2) -0.0014(19) 0.0171(18) -0.0028(17)
C10 0.051(3) 0.061(3) 0.074(3) 0.010(2) 0.025(2) 0.001(2)
C11 0.083(4) 0.103(4) 0.086(4) -0.018(3) 0.051(3) 0.002(3)
C12 0.091(4) 0.054(3) 0.088(4) 0.011(3) 0.050(3) 0.007(2)
C13 0.041(2) 0.043(2) 0.0359(19) -0.0042(16) 0.0110(16) -0.0046(15)
C14 0.075(3) 0.052(2) 0.032(2) -0.0074(18) 0.018(2) -0.015(2)
C15 0.067(3) 0.040(2) 0.038(2) -0.0134(17) 0.0140(19) -0.0200(18)
C16 0.047(2) 0.0360(19) 0.0325(18) -0.0026(15) 0.0116(16) -0.0021(15)
C17 0.043(2) 0.051(2) 0.047(2) 0.0042(19) 0.0127(18) 0.0028(17)
C18 0.059(3) 0.043(2) 0.057(3) 0.010(2) 0.018(2) 0.0059(18)
C19 0.062(3) 0.045(2) 0.044(2) 0.0038(19) 0.019(2) -0.0062(18)
C20 0.049(2) 0.054(2) 0.049(2) 0.003(2) 0.0154(19) -0.0077(18)
C21 0.045(2) 0.047(2) 0.048(2) 0.0021(18) 0.0149(18) -0.0015(16)
C22 0.047(3) 0.072(3) 0.114(5) 0.017(3) 0.029(3) 0.008(2)
C23 0.080(4) 0.052(3) 0.084(4) 0.011(3) 0.028(3) -0.015(2)
C24 0.049(3) 0.065(3) 0.079(4) 0.020(3) 0.009(2) 0.006(2)
C25 0.0371(19) 0.0304(17) 0.052(2) -0.0059(16) 0.0110(17) 0.0019(14)
C26 0.040(2) 0.0310(19) 0.097(4) -0.017(2) 0.007(2) -0.0013(16)
C27 0.039(2) 0.034(2) 0.086(3) -0.008(2) 0.008(2) -0.0092(16)
C28 0.039(2) 0.0315(18) 0.050(2) -0.0066(17) 0.0066(17) 0.0021(14)
C29 0.046(2) 0.038(2) 0.065(3) -0.0032(19) 0.016(2) 0.0052(16)
C30 0.039(2) 0.050(2) 0.071(3) 0.004(2) 0.005(2) 0.0104(17)
C31 0.038(2) 0.045(2) 0.080(3) -0.004(2) 0.014(2) 0.0059(17)
C32 0.049(2) 0.056(3) 0.071(3) -0.001(2) 0.024(2) 0.0051(19)
C33 0.048(2) 0.051(2) 0.053(3) -0.007(2) 0.013(2) 0.0054(18)
C34 0.070(3) 0.081(4) 0.075(4) 0.020(3) 0.031(3) 0.020(3)
C35 0.037(2) 0.076(3) 0.125(5) -0.002(3) 0.020(3) 0.008(2)
C36 0.073(4) 0.134(5) 0.067(4) 0.033(4) 0.030(3) 0.028(3)
C37 0.0375(19) 0.045(2) 0.0353(19) -0.0015(16) 0.0079(15) -0.0071(15)
C38 0.059(3) 0.068(3) 0.032(2) -0.002(2) 0.0052(19) -0.023(2)
C39 0.058(3) 0.062(3) 0.038(2) -0.008(2) 0.0056(19) -0.030(2)
C40 0.043(2) 0.0378(19) 0.0312(18) -0.0025(15) 0.0087(15) -0.0071(15)
C41 0.040(2) 0.054(2) 0.050(2) 0.0060(19) 0.0138(18) 0.0008(17)
C42 0.058(3) 0.044(2) 0.063(3) 0.009(2) 0.021(2) 0.0052(18)
C43 0.063(3) 0.044(2) 0.052(2) -0.0014(19) 0.029(2) -0.0070(19)
C44 0.039(2) 0.053(2) 0.053(2) -0.010(2) 0.0167(18) -0.0098(17)
C45 0.041(2) 0.043(2) 0.0372(19) -0.0036(17) 0.0103(16) -0.0036(15)
C46 0.050(3) 0.074(3) 0.111(5) 0.025(3) 0.027(3) 0.013(2)
C47 0.086(4) 0.058(3) 0.101(4) -0.003(3) 0.048(3) -0.023(3)
C48 0.051(2) 0.050(2) 0.059(3) 0.002(2) 0.010(2) 0.0043(18)
C49 0.060(3) 0.0339(19) 0.051(2) -0.0057(18) 0.018(2) 0.0036(17)
C50 0.080(3) 0.045(2) 0.067(3) -0.020(2) 0.015(3) 0.014(2)
C51 0.068(3) 0.056(3) 0.050(3) -0.020(2) 0.013(2) 0.007(2)
C52 0.073(3) 0.032(2) 0.058(3) -0.0077(19) 0.016(2) 0.0064(18)
C53 0.079(3) 0.033(2) 0.068(3) -0.007(2) 0.010(3) 0.003(2)
C54 0.083(4) 0.050(3) 0.083(4) -0.016(3) -0.007(3) 0.011(3)
C55 0.145(7) 0.057(3) 0.064(4) -0.001(3) 0.008(4) 0.006(4)
C56 0.142(6) 0.063(3) 0.065(4) -0.002(3) 0.034(4) 0.003(4)
C57 0.104(4) 0.049(3) 0.060(3) -0.002(2) 0.027(3) 0.006(3)
C58 0.072(4) 0.057(3) 0.116(5) -0.008(3) 0.022(3) 0.002(2)
C59 0.243(11) 0.111(6) 0.068(5) 0.021(4) -0.001(6) 0.042(6)
C60 0.097(5) 0.092(4) 0.095(5) 0.006(4) 0.054(4) 0.005(3)
C61 0.0389(19) 0.0356(18) 0.041(2) 0.0014(16) 0.0104(16) -0.0060(14)
C62 0.047(2) 0.046(2) 0.058(3) -0.014(2) 0.013(2) -0.0199(17)
C63 0.049(2) 0.039(2) 0.061(3) -0.0166(19) 0.018(2) -0.0160(16)
C64 0.0317(18) 0.0399(19) 0.042(2) -0.0025(16) 0.0064(15) -0.0106(14)
C65 0.042(2) 0.055(2) 0.046(2) 0.0065(19) 0.0092(18) -0.0087(17)
C66 0.047(2) 0.077(3) 0.050(3) 0.014(2) 0.019(2) -0.007(2)
C67 0.038(2) 0.079(3) 0.044(2) -0.003(2) 0.0099(18) -0.004(2)
C68 0.042(2) 0.057(3) 0.048(2) -0.006(2) 0.0095(18) 0.0021(17)
C69 0.042(2) 0.042(2) 0.039(2) 0.0001(17) 0.0052(16) -0.0069(16)
C70 0.076(3) 0.058(3) 0.077(4) 0.020(3) 0.021(3) 0.005(2)
C71 0.052(3) 0.124(5) 0.062(3) -0.011(3) 0.024(3) 0.005(3)
C72 0.070(3) 0.045(2) 0.056(3) 0.004(2) 0.022(2) 0.001(2)
B1 0.0281(18) 0.0338(19) 0.035(2) -0.0079(16) 0.0084(15) -0.0079(14)
B2 0.040(2) 0.037(2) 0.033(2) -0.0074(17) 0.0082(17) -0.0105(16)
O1 0.269(6) 0.162(3) 0.186(3) -0.010(2) 0.064(4) -0.027(4)
O2 0.255(8) 0.160(6) 0.176(6) -0.018(5) 0.056(6) -0.032(6)
O3 0.268(10) 0.170(9) 0.196(9) -0.028(8) 0.049(8) -0.036(8)
N13 0.095(3) 0.038(2) 0.060(3) 0.0001(19) 0.009(2) -0.0199(19)
O4 0.116(4) 0.138(4) 0.164(5) 0.001(4) 0.066(4) -0.011(3)
C73 0.126(6) 0.134(6) 0.128(7) 0.024(5) 0.034(5) 0.037(5)
C74 0.102(5) 0.084(4) 0.150(7) 0.003(4) 0.056(5) -0.006(4)
C75 0.180(8) 0.080(4) 0.118(6) 0.014(4) 0.074(6) 0.006(4)
O5 0.349(10) 0.132(5) 0.241(8) -0.011(5) 0.227(8) -0.009(6)
C76 0.423(15) 0.123(8) 0.45(2) 0.115(11) 0.376(16) 0.095(10)
C77 0.284(11) 0.067(4) 0.196(9) 0.012(6) 0.173(9) 0.011(6)
C78 0.427(16) 0.131(11) 0.393(18) 0.028(14) -0.047(17) 0.004(14)

loop_
_atom_type_symbol
_atom_type_description
_atom_type_scat_dispersion_real
_atom_type_scat_dispersion_imag
_atom_type_scat_source
C C 0.0033 0.0016 'International Tables Vol C Tables 4.2.6.8 and 6.1.1.4'
H H 0.0000 0.0000 'International Tables Vol C Tables 4.2.6.8 and 6.1.1.4'
B B 0.0013 0.0007 'International Tables Vol C Tables 4.2.6.8 and 6.1.1.4'
N N 0.0061 0.0033 'International Tables Vol C Tables 4.2.6.8 and 6.1.1.4'
O O 0.0106 0.0060 'International Tables Vol C Tables 4.2.6.8 and 6.1.1.4'
Ag Ag -0.8971 1.1015 'International Tables Vol C Tables 4.2.6.8 and 6.1.1.4'

loop_
_geom_angle_atom_site_label_1
_geom_angle_atom_site_label_2
_geom_angle_atom_site_label_3
_geom_angle
N1 Ag1 N7 178.54(11)
N9 Ag2 N3 176.76(12)
N5 Ag3 N11 174.93(11)
C1 N1 N2 107.3(3)
C1 N1 Ag1 129.8(2)
N2 N1 Ag1 121.6(2)
C3 N2 N1 108.9(3)
C3 N2 B1 132.1(3)
N1 N2 B1 118.7(3)
C13 N3 N4 108.0(3)
C13 N3 Ag2 128.2(2)
N4 N3 Ag2 122.7(2)
C15 N4 N3 107.5(3)
C15 N4 B1 131.2(3)
N3 N4 B1 120.3(3)
C25 N5 N6 106.8(3)
C25 N5 Ag3 129.8(2)
N6 N5 Ag3 123.2(2)
C27 N6 N5 109.1(3)
C27 N6 B1 131.9(3)
N5 N6 B1 118.0(2)
C37 N7 N8 107.5(3)
C37 N7 Ag1 129.5(2)
N8 N7 Ag1 122.7(2)
C39 N8 N7 108.5(3)
C39 N8 B2 132.3(3)
N7 N8 B2 119.0(3)
C49 N9 N10 107.6(3)
C49 N9 Ag2 130.0(3)
N10 N9 Ag2 122.5(2)
C51 N10 N9 108.8(3)
C51 N10 B2 131.4(3)
N9 N10 B2 118.8(3)
C61 N11 N12 107.5(3)
C61 N11 Ag3 129.7(2)
N12 N11 Ag3 122.2(2)
C63 N12 N11 108.8(3)
C63 N12 B2 129.7(3)
N11 N12 B2 120.8(3)
N1 C1 C2 109.2(3)
N1 C1 C4 120.6(3)
C2 C1 C4 129.7(3)
C3 C2 C1 106.1(3)
C3 C2 H2 127.0
C1 C2 H2 126.9
N2 C3 C2 108.6(3)
N2 C3 H3 125.5
C2 C3 H3 126.0
C9 C4 C5 119.5(4)
C9 C4 C1 118.6(3)
C5 C4 C1 121.8(4)
C4 C5 C6 119.1(4)
C4 C5 C10 120.7(4)
C6 C5 C10 120.2(4)
C7 C6 C5 121.7(4)
C7 C6 H6 119.2
C5 C6 H6 119.1
C8 C7 C6 118.6(4)
C8 C7 C11 120.4(5)
C6 C7 C11 121.1(4)
C7 C8 C9 121.7(4)
C7 C8 H8 119.4
C9 C8 H8 118.9
C4 C9 C8 119.5(4)
C4 C9 C12 122.0(4)
C8 C9 C12 118.5(4)
C5 C10 H10A 109.5
C5 C10 H10B 109.3
H10A C10 H10B 109.5
C5 C10 H10C 109.6
H10A C10 H10C 109.5
H10B C10 H10C 109.5
C7 C11 H11A 109.2
C7 C11 H11B 109.4
H11A C11 H11B 109.5
C7 C11 H11C 109.8
H11A C11 H11C 109.5
H11B C11 H11C 109.5
C9 C12 H12A 109.7
C9 C12 H12B 109.4
H12A C12 H12B 109.5
C9 C12 H12C 109.3
H12A C12 H12C 109.5
H12B C12 H12C 109.5
N3 C13 C14 109.4(3)
N3 C13 C16 120.0(3)
C14 C13 C16 130.3(4)
C15 C14 C13 105.6(4)
C15 C14 H14 127.3
C13 C14 H14 127.1
N4 C15 C14 109.4(3)
N4 C15 H15 125.1
C14 C15 H15 125.4
C17 C16 C21 119.6(3)
C17 C16 C13 120.7(3)
C21 C16 C13 119.8(3)
C18 C17 C16 118.7(4)
C18 C17 C22 120.2(4)
C16 C17 C22 121.1(4)
C19 C18 C17 123.0(4)
C19 C18 H18 118.2
C17 C18 H18 118.8
C18 C19 C20 117.9(4)
C18 C19 C23 121.6(4)
C20 C19 C23 120.4(4)
C21 C20 C19 121.3(4)
C21 C20 H20 119.4
C19 C20 H20 119.3
C20 C21 C16 119.6(4)
C20 C21 C24 120.0(4)
C16 C21 C24 120.4(4)
C17 C22 H22A 109.5
C17 C22 H22B 109.2
H22A C22 H22B 109.5
C17 C22 H22C 109.7
H22A C22 H22C 109.5
H22B C22 H22C 109.5
C19 C23 H23A 110.5
C19 C23 H23B 109.0
H23A C23 H23B 109.5
C19 C23 H23C 108.9
H23A C23 H23C 109.5
H23B C23 H23C 109.5
C21 C24 H24A 110.1
C21 C24 H24B 108.8
H24A C24 H24B 109.5
C21 C24 H24C 109.6
H24A C24 H24C 109.5
H24B C24 H24C 109.5
N5 C25 C26 109.4(3)
N5 C25 C28 122.0(3)
C26 C25 C28 128.6(3)
C27 C26 C25 106.0(3)
C27 C26 H26 127.4
C25 C26 H26 126.7
N6 C27 C26 108.7(3)
N6 C27 H27 125.5
C26 C27 H27 125.8
C33 C28 C29 119.4(4)
C33 C28 C25 122.0(4)
C29 C28 C25 118.6(4)
C30 C29 C28 118.8(4)
C30 C29 C34 120.0(4)
C28 C29 C34 121.2(4)
C31 C30 C29 121.1(4)
C31 C30 H30 119.6
C29 C30 H30 119.3
C30 C31 C32 119.4(4)
C30 C31 C35 119.3(5)
C32 C31 C35 121.3(5)
C31 C32 C33 121.4(4)
C31 C32 H32 119.4
C33 C32 H32 119.2
C28 C33 C32 120.0(4)
C28 C33 C36 120.3(4)
C32 C33 C36 119.8(4)
C29 C34 H34A 110.1
C29 C34 H34B 108.8
H34A C34 H34B 109.5
C29 C34 H34C 109.6
H34A C34 H34C 109.5
H34B C34 H34C 109.5
C31 C35 H35A 109.1
C31 C35 H35B 109.7
H35A C35 H35B 109.5
C31 C35 H35C 109.6
H35A C35 H35C 109.5
H35B C35 H35C 109.5
C33 C36 H36A 110.1
C33 C36 H36B 109.0
H36A C36 H36B 109.5
C33 C36 H36C 109.3
H36A C36 H36C 109.5
H36B C36 H36C 109.5
N7 C37 C38 109.2(3)
N7 C37 C40 119.9(3)
C38 C37 C40 130.7(4)
C39 C38 C37 106.5(4)
C39 C38 H38 126.7
C37 C38 H38 126.7
N8 C39 C38 108.2(3)
N8 C39 H39 125.7
C38 C39 H39 126.1
C41 C40 C45 120.3(3)
C41 C40 C37 118.5(3)
C45 C40 C37 121.1(3)
C42 C41 C40 118.8(4)
C42 C41 C46 119.4(4)
C40 C41 C46 121.8(4)
C43 C42 C41 121.7(4)
C43 C42 H42 119.0
C41 C42 H42 119.3
C44 C43 C42 118.4(4)
C44 C43 C47 120.8(4)
C42 C43 C47 120.8(4)
C43 C44 C45 122.1(4)
C43 C44 H44 118.8
C45 C44 H44 119.1
C44 C45 C40 118.6(3)
C44 C45 C48 118.7(4)
C40 C45 C48 122.7(3)
C41 C46 H46A 109.7
C41 C46 H46B 109.8
H46A C46 H46B 109.5
C41 C46 H46C 109.0
H46A C46 H46C 109.5
H46B C46 H46C 109.5
C43 C47 H47A 109.5
C43 C47 H47B 109.4
H47A C47 H47B 109.5
C43 C47 H47C 109.5
H47A C47 H47C 109.5
H47B C47 H47C 109.5
C45 C48 H48A 109.4
C45 C48 H48B 109.3
H48A C48 H48B 109.5
C45 C48 H48C 109.7
H48A C48 H48C 109.5
H48B C48 H48C 109.5
N9 C49 C50 109.1(4)
N9 C49 C52 121.2(3)
C50 C49 C52 129.6(4)
C51 C50 C49 106.0(4)
C51 C50 H50 127.2
C49 C50 H50 126.8
N10 C51 C50 108.6(4)
N10 C51 H51 125.5
C50 C51 H51 125.9
C53 C52 C57 118.6(5)
C53 C52 C49 121.1(5)
C57 C52 C49 120.2(4)
C52 C53 C54 119.0(5)
C52 C53 C58 121.3(5)
C54 C53 C58 119.7(5)
C55 C54 C53 122.5(6)
C55 C54 H54 119.0
C53 C54 H54 118.4
C54 C55 C56 117.4(6)
C54 C55 C59 119.5(8)
C56 C55 C59 123.1(8)
C57 C56 C55 122.6(7)
C57 C56 H56 118.4
C55 C56 H56 119.0
C56 C57 C52 119.7(6)
C56 C57 C60 120.2(6)
C52 C57 C60 120.1(5)
C53 C58 H58A 109.1
C53 C58 H58B 109.3
H58A C58 H58B 109.5
C53 C58 H58C 110.0
H58A C58 H58C 109.5
H58B C58 H58C 109.5
C55 C59 H59A 109.1
C55 C59 H59B 109.8
H59A C59 H59B 109.5
C55 C59 H59C 109.6
H59A C59 H59C 109.5
H59B C59 H59C 109.5
C57 C60 H60A 110.1
C57 C60 H60B 110.2
H60A C60 H60B 109.5
C57 C60 H60C 108.1
H60A C60 H60C 109.5
H60B C60 H60C 109.5
N11 C61 C62 109.1(3)
N11 C61 C64 122.9(3)
C62 C61 C64 128.0(3)
C63 C62 C61 106.0(3)
C63 C62 H62 127.0
C61 C62 H62 127.1
N12 C63 C62 108.6(3)
N12 C63 H63 125.7
C62 C63 H63 125.7
C65 C64 C69 119.7(4)
C65 C64 C61 119.3(3)
C69 C64 C61 120.8(3)
C66 C65 C64 119.2(4)
C66 C65 C70 120.3(4)
C64 C65 C70 120.5(4)
C67 C66 C65 122.4(4)
C67 C66 H66 118.6
C65 C66 H66 119.0
C66 C67 C68 117.7(4)
C66 C67 C71 122.2(4)
C68 C67 C71 120.2(4)
C69 C68 C67 121.8(4)
C69 C68 H68 119.2
C67 C68 H68 118.9
C68 C69 C64 119.1(4)
C68 C69 C72 119.2(4)
C64 C69 C72 121.6(4)
C65 C70 H70A 109.3
C65 C70 H70B 109.3
H70A C70 H70B 109.5
C65 C70 H70C 109.8
H70A C70 H70C 109.5
H70B C70 H70C 109.5
C67 C71 H71A 110.2
C67 C71 H71B 109.3
H71A C71 H71B 109.5
C67 C71 H71C 109.0
H71A C71 H71C 109.5
H71B C71 H71C 109.5
C69 C72 H72A 109.6
C69 C72 H72B 109.0
H72A C72 H72B 109.5
C69 C72 H72C 109.8
H72A C72 H72C 109.5
H72B C72 H72C 109.5
N2 B1 N4 112.4(3)
N2 B1 N6 111.9(3)
N4 B1 N6 108.9(3)
N2 B1 H1B 107.8
N4 B1 H1B 107.7
N6 B1 H1B 107.9
N12 B2 N8 112.5(3)
N12 B2 N10 109.3(3)
N8 B2 N10 110.7(3)
N12 B2 H2B 108.1
N8 B2 H2B 108.0
N10 B2 H2B 108.0
O1 N13 O2 126.4(7)
O1 N13 O3 124.3(7)
O2 N13 O3 108.5(7)
C74 C73 H73A 110.3
C74 C73 H73B 109.2
H73A C73 H73B 109.5
C74 C73 H73C 108.9
H73A C73 H73C 109.5
H73B C73 H73C 109.5
O4 C74 C75 121.9(7)
O4 C74 C73 121.2(7)
C75 C74 C73 116.5(7)
C74 C75 H75A 109.8
C74 C75 H75B 108.1
H75A C75 H75B 109.5
C74 C75 H75C 110.5
H75A C75 H75C 109.5
H75B C75 H75C 109.5
C77 C76 H76A 109.9
C77 C76 H76B 111.6
H76A C76 H76B 109.5
C77 C76 H76C 106.9
H76A C76 H76C 109.5
H76B C76 H76C 109.5
O5 C77 C76 123.5(16)
O5 C77 C78 118.2(15)
C76 C77 C78 118.2(14)
C77 C78 H78A 104.5
C77 C78 H78B 105.2
H78A C78 H78B 109.5
C77 C78 H78C 118.4
H78A C78 H78C 109.5
H78B C78 H78C 109.5

loop_
_geom_bond_atom_site_label_1
_geom_bond_atom_site_label_2
_geom_bond_distance
Ag1 N1 2.107(3)
Ag1 N7 2.119(3)
Ag2 N9 2.081(3)
Ag2 N3 2.085(3)
Ag3 N5 2.115(3)
Ag3 N11 2.118(3)
N1 C1 1.350(4)
N1 N2 1.372(4)
N2 C3 1.359(4)
N2 B1 1.533(5)
N3 C13 1.338(5)
N3 N4 1.369(4)
N4 C15 1.352(5)
N4 B1 1.540(5)
N5 C25 1.332(4)
N5 N6 1.381(4)
N6 C27 1.336(5)
N6 B1 1.544(5)
N7 C37 1.338(5)
N7 N8 1.366(4)
N8 C39 1.354(5)
N8 B2 1.542(5)
N9 C49 1.344(5)
N9 N10 1.363(4)
N10 C51 1.344(5)
N10 B2 1.552(5)
N11 C61 1.342(4)
N11 N12 1.367(4)
N12 C63 1.360(4)
N12 B2 1.538(5)
C1 C2 1.396(5)
C1 C4 1.467(5)
C2 C3 1.372(5)
C2 H2 0.9400
C3 H3 0.9400
C4 C9 1.398(6)
C4 C5 1.400(6)
C5 C6 1.400(6)
C5 C10 1.508(6)
C6 C7 1.386(7)
C6 H6 0.9400
C7 C8 1.371(6)
C7 C11 1.510(6)
C8 C9 1.399(6)
C8 H8 0.9400
C9 C12 1.508(6)
C10 H10A 0.9700
C10 H10B 0.9700
C10 H10C 0.9700
C11 H11A 0.9700
C11 H11B 0.9700
C11 H11C 0.9700
C12 H12A 0.9700
C12 H12B 0.9700
C12 H12C 0.9700
C13 C14 1.381(5)
C13 C16 1.484(5)
C14 C15 1.368(6)
C14 H14 0.9400
C15 H15 0.9400
C16 C17 1.402(5)
C16 C21 1.408(5)
C17 C18 1.386(6)
C17 C22 1.512(6)
C18 C19 1.377(6)
C18 H18 0.9400
C19 C20 1.394(6)
C19 C23 1.511(6)
C20 C21 1.390(5)
C20 H20 0.9400
C21 C24 1.517(6)
C22 H22A 0.9700
C22 H22B 0.9700
C22 H22C 0.9700
C23 H23A 0.9700
C23 H23B 0.9700
C23 H23C 0.9700
C24 H24A 0.9700
C24 H24B 0.9700
C24 H24C 0.9700
C25 C26 1.394(5)
C25 C28 1.482(5)
C26 C27 1.366(6)
C26 H26 0.9400
C27 H27 0.9400
C28 C33 1.382(6)
C28 C29 1.408(6)
C29 C30 1.406(6)
C29 C34 1.509(6)
C30 C31 1.367(6)
C30 H30 0.9400
C31 C32 1.368(7)
C31 C35 1.536(6)
C32 C33 1.389(6)
C32 H32 0.9400
C33 C36 1.520(7)
C34 H34A 0.9700
C34 H34B 0.9700
C34 H34C 0.9700
C35 H35A 0.9700
C35 H35B 0.9700
C35 H35C 0.9700
C36 H36A 0.9700
C36 H36B 0.9700
C36 H36C 0.9700
C37 C38 1.379(5)
C37 C40 1.491(5)
C38 C39 1.364(6)
C38 H38 0.9400
C39 H39 0.9400
C40 C41 1.398(5)
C40 C45 1.403(5)
C41 C42 1.394(6)
C41 C46 1.513(6)
C42 C43 1.389(6)
C42 H42 0.9400
C43 C44 1.375(6)
C43 C47 1.512(6)
C44 C45 1.393(5)
C44 H44 0.9400
C45 C48 1.499(6)
C46 H46A 0.9700
C46 H46B 0.9700
C46 H46C 0.9700
C47 H47A 0.9700
C47 H47B 0.9700
C47 H47C 0.9700
C48 H48A 0.9700
C48 H48B 0.9700
C48 H48C 0.9700
C49 C50 1.381(6)
C49 C52 1.474(6)
C50 C51 1.375(6)
C50 H50 0.9400
C51 H51 0.9400
C52 C53 1.391(7)
C52 C57 1.428(7)
C53 C54 1.413(7)
C53 C58 1.546(8)
C54 C55 1.376(9)
C54 H54 0.9400
C55 C56 1.386(9)
C55 C59 1.500(9)
C56 C57 1.374(8)
C56 H56 0.9400
C57 C60 1.506(8)
C58 H58A 0.9700
C58 H58B 0.9700
C58 H58C 0.9700
C59 H59A 0.9700
C59 H59B 0.9700
C59 H59C 0.9700
C60 H60A 0.9700
C60 H60B 0.9700
C60 H60C 0.9700
C61 C62 1.403(5)
C61 C64 1.478(5)
C62 C63 1.364(6)
C62 H62 0.9400
C63 H63 0.9400
C64 C65 1.388(5)
C64 C69 1.405(5)
C65 C66 1.384(6)
C65 C70 1.537(6)
C66 C67 1.373(7)
C66 H66 0.9400
C67 C68 1.397(6)
C67 C71 1.515(6)
C68 C69 1.376(6)
C68 H68 0.9400
C69 C72 1.512(6)
C70 H70A 0.9700
C70 H70B 0.9700
C70 H70C 0.9700
C71 H71A 0.9700
C71 H71B 0.9700
C71 H71C 0.9700
C72 H72A 0.9700
C72 H72B 0.9700
C72 H72C 0.9700
B1 H1B 0.9900
B2 H2B 0.9900
O1 N13 1.112(5)
O2 N13 1.159(7)
O3 N13 1.191(7)
O4 C74 1.227(8)
C73 C74 1.484(10)
C73 H73A 0.9700
C73 H73B 0.9700
C73 H73C 0.9700
C74 C75 1.466(9)
C75 H75A 0.9700
C75 H75B 0.9700
C75 H75C 0.9700
O5 C77 1.163(11)
C76 C77 1.373(14)
C76 H76A 0.9700
C76 H76B 0.9700
C76 H76C 0.9700
C77 C78 1.58(2)
C78 H78A 0.9700
C78 H78B 0.9700
C78 H78C 0.9700

loop_
_geom_torsion_atom_site_label_1
_geom_torsion_atom_site_label_2
_geom_torsion_atom_site_label_3
_geom_torsion_atom_site_label_4
_geom_torsion
C1 N1 N2 C3 -0.3(4)
Ag1 N1 N2 C3 167.8(2)
C1 N1 N2 B1 174.1(3)
Ag1 N1 N2 B1 -17.8(4)
C13 N3 N4 C15 -0.3(4)
Ag2 N3 N4 C15 168.4(3)
C13 N3 N4 B1 169.7(3)
Ag2 N3 N4 B1 -21.6(4)
C25 N5 N6 C27 -0.5(4)
Ag3 N5 N6 C27 -175.9(3)
C25 N5 N6 B1 -170.6(3)
Ag3 N5 N6 B1 14.0(4)
C37 N7 N8 C39 1.0(4)
Ag1 N7 N8 C39 174.9(3)
C37 N7 N8 B2 176.7(3)
Ag1 N7 N8 B2 -9.4(4)
C49 N9 N10 C51 -1.6(4)
Ag2 N9 N10 C51 177.2(3)
C49 N9 N10 B2 -170.9(3)
Ag2 N9 N10 B2 7.8(4)
C61 N11 N12 C63 0.9(4)
Ag3 N11 N12 C63 173.5(3)
C61 N11 N12 B2 172.2(3)
Ag3 N11 N12 B2 -15.2(4)
N2 N1 C1 C2 0.8(4)
Ag1 N1 C1 C2 -166.0(3)
N2 N1 C1 C4 -172.1(3)
Ag1 N1 C1 C4 21.1(5)
N1 C1 C2 C3 -1.0(4)
C4 C1 C2 C3 171.1(4)
N1 N2 C3 C2 -0.3(4)
B1 N2 C3 C2 -173.6(4)
C1 C2 C3 N2 0.8(4)
N1 C1 C4 C9 70.3(5)
C2 C1 C4 C9 -101.1(5)
N1 C1 C4 C5 -111.8(4)
C2 C1 C4 C5 76.9(5)
C9 C4 C5 C6 0.6(5)
C1 C4 C5 C6 -177.3(3)
C9 C4 C5 C10 -178.3(4)
C1 C4 C5 C10 3.8(6)
C4 C5 C6 C7 0.1(6)
C10 C5 C6 C7 178.9(4)
C5 C6 C7 C8 -0.2(6)
C5 C6 C7 C11 180.0(5)
C6 C7 C8 C9 -0.4(7)
C11 C7 C8 C9 179.4(5)
C5 C4 C9 C8 -1.1(6)
C1 C4 C9 C8 176.9(4)
C5 C4 C9 C12 -178.2(4)
C1 C4 C9 C12 -0.2(6)
C7 C8 C9 C4 1.0(7)
C7 C8 C9 C12 178.2(4)
N4 N3 C13 C14 0.0(4)
Ag2 N3 C13 C14 -167.8(3)
N4 N3 C13 C16 -175.6(3)
Ag2 N3 C13 C16 16.5(5)
N3 C13 C14 C15 0.3(5)
C16 C13 C14 C15 175.3(4)
N3 N4 C15 C14 0.5(5)
B1 N4 C15 C14 -168.1(4)
C13 C14 C15 N4 -0.5(5)
N3 C13 C16 C17 -99.5(4)
C14 C13 C16 C17 85.9(6)
N3 C13 C16 C21 80.2(5)
C14 C13 C16 C21 -94.4(5)
C21 C16 C17 C18 0.9(6)
C13 C16 C17 C18 -179.4(4)
C21 C16 C17 C22 -178.8(4)
C13 C16 C17 C22 0.9(6)
C16 C17 C18 C19 0.0(7)
C22 C17 C18 C19 179.7(5)
C17 C18 C19 C20 -1.2(7)
C17 C18 C19 C23 -178.6(4)
C18 C19 C20 C21 1.5(6)
C23 C19 C20 C21 179.0(4)
C19 C20 C21 C16 -0.7(6)
C19 C20 C21 C24 -178.9(4)
C17 C16 C21 C20 -0.5(6)
C13 C16 C21 C20 179.8(4)
C17 C16 C21 C24 177.7(4)
C13 C16 C21 C24 -2.0(6)
N6 N5 C25 C26 -0.4(5)
Ag3 N5 C25 C26 174.6(3)
N6 N5 C25 C28 -179.9(3)
Ag3 N5 C25 C28 -4.9(6)
N5 C25 C26 C27 1.1(6)
C28 C25 C26 C27 -179.4(4)
N5 N6 C27 C26 1.2(5)
B1 N6 C27 C26 169.5(4)
C25 C26 C27 N6 -1.4(6)
N5 C25 C28 C33 -78.5(5)
C26 C25 C28 C33 102.2(6)
N5 C25 C28 C29 103.2(4)
C26 C25 C28 C29 -76.2(6)
C33 C28 C29 C30 0.1(6)
C25 C28 C29 C30 178.5(3)
C33 C28 C29 C34 179.0(4)
C25 C28 C29 C34 -2.6(6)
C28 C29 C30 C31 0.7(6)
C34 C29 C30 C31 -178.2(4)
C29 C30 C31 C32 -1.8(7)
C29 C30 C31 C35 175.0(4)
C30 C31 C32 C33 2.2(7)
C35 C31 C32 C33 -174.6(4)
C29 C28 C33 C32 0.3(6)
C25 C28 C33 C32 -178.0(4)
C29 C28 C33 C36 -178.4(4)
C25 C28 C33 C36 3.3(6)
C31 C32 C33 C28 -1.5(6)
C31 C32 C33 C36 177.2(5)
N8 N7 C37 C38 -0.4(4)
Ag1 N7 C37 C38 -173.7(3)
N8 N7 C37 C40 -177.3(3)
Ag1 N7 C37 C40 9.4(5)
N7 C37 C38 C39 -0.3(5)
C40 C37 C38 C39 176.1(4)
N7 N8 C39 C38 -1.2(5)
B2 N8 C39 C38 -176.2(4)
C37 C38 C39 N8 0.9(6)
N7 C37 C40 C41 109.6(4)
C38 C37 C40 C41 -66.5(6)
N7 C37 C40 C45 -68.6(5)
C38 C37 C40 C45 115.3(5)
C45 C40 C41 C42 1.0(6)
C37 C40 C41 C42 -177.2(4)
C45 C40 C41 C46 178.9(4)
C37 C40 C41 C46 0.7(6)
C40 C41 C42 C43 1.1(7)
C46 C41 C42 C43 -176.8(5)
C41 C42 C43 C44 -2.4(7)
C41 C42 C43 C47 176.8(5)
C42 C43 C44 C45 1.7(6)
C47 C43 C44 C45 -177.5(4)
C43 C44 C45 C40 0.3(6)
C43 C44 C45 C48 -177.7(4)
C41 C40 C45 C44 -1.7(6)
C37 C40 C45 C44 176.5(4)
C41 C40 C45 C48 176.2(4)
C37 C40 C45 C48 -5.6(6)
N10 N9 C49 C50 2.4(5)
Ag2 N9 C49 C50 -176.3(3)
N10 N9 C49 C52 178.8(4)
Ag2 N9 C49 C52 0.1(6)
N9 C49 C50 C51 -2.2(6)
C52 C49 C50 C51 -178.2(5)
N9 N10 C51 C50 0.2(5)
B2 N10 C51 C50 167.7(4)
C49 C50 C51 N10 1.2(6)
N9 C49 C52 C53 103.7(5)
C50 C49 C52 C53 -80.7(6)
N9 C49 C52 C57 -79.5(5)
C50 C49 C52 C57 96.0(6)
C57 C52 C53 C54 -1.3(6)
C49 C52 C53 C54 175.5(4)
C57 C52 C53 C58 177.9(4)
C49 C52 C53 C58 -5.3(6)
C52 C53 C54 C55 -1.2(7)
C58 C53 C54 C55 179.6(5)
C53 C54 C55 C56 3.2(8)
C53 C54 C55 C59 -178.6(5)
C54 C55 C56 C57 -2.8(8)
C59 C55 C56 C57 179.0(6)
C55 C56 C57 C52 0.4(8)
C55 C56 C57 C60 179.3(5)
C53 C52 C57 C56 1.7(7)
C49 C52 C57 C56 -175.1(4)
C53 C52 C57 C60 -177.1(4)
C49 C52 C57 C60 6.0(7)
N12 N11 C61 C62 -0.2(4)
Ag3 N11 C61 C62 -172.1(3)
N12 N11 C61 C64 -178.3(3)
Ag3 N11 C61 C64 9.8(5)
N11 C61 C62 C63 -0.5(5)
C64 C61 C62 C63 177.4(4)
N11 N12 C63 C62 -1.2(5)
B2 N12 C63 C62 -171.5(4)
C61 C62 C63 N12 1.0(5)
N11 C61 C64 C65 107.8(4)
C62 C61 C64 C65 -69.9(5)
N11 C61 C64 C69 -76.3(5)
C62 C61 C64 C69 106.0(5)
C69 C64 C65 C66 1.4(6)
C61 C64 C65 C66 177.3(4)
C69 C64 C65 C70 -178.0(4)
C61 C64 C65 C70 -2.1(5)
C64 C65 C66 C67 -1.4(6)
C70 C65 C66 C67 178.1(4)
C65 C66 C67 C68 0.0(7)
C65 C66 C67 C71 179.9(4)
C66 C67 C68 C69 1.4(6)
C71 C67 C68 C69 -178.5(4)
C67 C68 C69 C64 -1.3(6)
C67 C68 C69 C72 178.8(4)
C65 C64 C69 C68 -0.1(5)
C61 C64 C69 C68 -175.9(3)
C65 C64 C69 C72 179.7(4)
C61 C64 C69 C72 3.9(5)
C3 N2 B1 N4 47.2(5)
N1 N2 B1 N4 -125.7(3)
C3 N2 B1 N6 -75.8(5)
N1 N2 B1 N6 111.4(3)
C15 N4 B1 N2 -73.7(5)
N3 N4 B1 N2 119.0(3)
C15 N4 B1 N6 51.0(5)
N3 N4 B1 N6 -116.4(3)
C27 N6 B1 N2 38.9(6)
N5 N6 B1 N2 -153.6(3)
C27 N6 B1 N4 -86.0(5)
N5 N6 B1 N4 81.5(3)
C63 N12 B2 N8 -73.8(5)
N11 N12 B2 N8 116.9(3)
C63 N12 B2 N10 49.6(5)
N11 N12 B2 N10 -119.7(3)
C39 N8 B2 N12 38.7(6)
N7 N8 B2 N12 -135.9(3)
C39 N8 B2 N10 -84.0(5)
N7 N8 B2 N10 101.5(4)
C51 N10 B2 N12 -78.4(5)
N9 N10 B2 N12 88.1(4)
C51 N10 B2 N8 46.1(5)
N9 N10 B2 N8 -147.4(3)
